data_2009024
loop_
_publ_author_name
'Ayg\"un, Muhittin'
'I\,s\?ik, \,Samil'
'Turgut, Zuhal'
'\"Ozbey, S\"uheyla'
'Kendi, Engin'

_publ_section_title
;
 4-Ethoxy-<i>N</i>-(6-methylquinolin-2-ylmethylene)aniline
;
_journal_issue 10
_journal_name_full 'Acta Crystallographica Section C'
_journal_page_first 1689
_journal_page_last 1690
_journal_paper_doi 10.1107/S0108270199007878
_journal_volume 55
_journal_year 1999
_chemical_formula_sum 'C19 H18 N2 O'
_chemical_formula_weight 290.35
_chemical_name_systematic
;
 ?
;
_space_group_IT_number 2
_symmetry_cell_setting triclinic
_symmetry_space_group_name_Hall '-P 1'
_symmetry_space_group_name_H-M 'P -1'
_audit_creation_method SHELXL
_cell_angle_alpha 85.969(11)
_cell_angle_beta 74.899(8)
_cell_angle_gamma 78.473(12)
_cell_formula_units_Z 2
_cell_length_a 7.4127(8)
_cell_length_b 10.1982(17)
_cell_length_c 10.8971(11)
_cell_measurement_reflns_used 25
_cell_measurement_temperature 293(2)
_cell_measurement_theta_max 18.64
_cell_measurement_theta_min 11.12
_cell_volume 779.15(18)
_computing_cell_refinement 'CAD-4 Express'
_computing_data_collection 'CAD-4 Express (Enraf-Nonius, 1993)'
_computing_data_reduction 'MolEN (Fair, 1990)'
_computing_molecular_graphics 'ORTEPIII (Burnett & Johnson, 1996) and PLUTON (Spek, 1997)'
_computing_publication_material SHELXL97
_computing_structure_refinement 'SHELXL97 (Sheldrick, 1997a)'
_computing_structure_solution 'SHELXS97 (Sheldrick, 1997b)'
_diffrn_ambient_temperature 293(2)
_diffrn_measured_fraction_theta_full 0.875
_diffrn_measured_fraction_theta_max 0.875
_diffrn_measurement_device_type 'Enraf-Nonius CAD-4'
_diffrn_measurement_method '\w/2\q scans'
_diffrn_radiation_monochromator graphite
_diffrn_radiation_source 'fine-focus sealed tube'
_diffrn_radiation_type MoK\a
_diffrn_radiation_wavelength 0.71070
_diffrn_reflns_av_R_equivalents 0.0000
_diffrn_reflns_av_sigmaI/netI 0.0245
_diffrn_reflns_limit_h_max 9
_diffrn_reflns_limit_h_min 0
_diffrn_reflns_limit_k_max 12
_diffrn_reflns_limit_k_min -12
_diffrn_reflns_limit_l_max 13
_diffrn_reflns_limit_l_min -12
_diffrn_reflns_number 2769
_diffrn_reflns_theta_full 26.29
_diffrn_reflns_theta_max 26.29
_diffrn_reflns_theta_min 2.84
_diffrn_standards_decay_% 0.3
_diffrn_standards_interval_time 120
_diffrn_standards_number 3
_exptl_absorpt_coefficient_mu 0.077
_exptl_absorpt_correction_type none
_exptl_crystal_colour 'pale yellow'
_exptl_crystal_density_diffrn 1.238
_exptl_crystal_density_method 'not measured'
_exptl_crystal_description prismatic
_exptl_crystal_F_000 308
_exptl_crystal_size_max 0.48
_exptl_crystal_size_mid 0.48
_exptl_crystal_size_min 0.30
_refine_diff_density_max 0.188
_refine_diff_density_min -0.172
_refine_ls_extinction_coef 0.010(2)
_refine_ls_extinction_method 'SHELXL97 (Sheldrick, 1997a)'
_refine_ls_goodness_of_fit_ref 0.933
_refine_ls_hydrogen_treatment mixed
_refine_ls_matrix_type full
_refine_ls_number_parameters 272
_refine_ls_number_reflns 2769
_refine_ls_number_restraints 0
_refine_ls_restrained_S_all 0.933
_refine_ls_R_factor_all 0.0717
_refine_ls_R_factor_gt 0.0455
_refine_ls_shift/su_max 0.000
_refine_ls_shift/su_mean 0.000
_refine_ls_structure_factor_coef Fsqd
_refine_ls_weighting_details 'w = 1/[\s^2^(Fo^2^)+(0.0436P)^2^+0.3468P] where P=(Fo^2^+2Fc^2^)/3'
_refine_ls_weighting_scheme calc
_refine_ls_wR_factor_ref 0.1158
_reflns_number_gt 1919
_reflns_number_total 2769
_reflns_threshold_expression I>2\s(I)
_cod_data_source_file fr1194.cif
_cod_data_source_block mav
_cod_depositor_comments
;
The following automatic conversions were performed:

'_refine_ls_weighting_scheme' value 'calc w =
1/[\s^2^(Fo^2^)+(0.0436P)^2^+0.3468P] where P=(Fo^2^+2Fc^2^)/3' was
changed to 'calc'. New tag '_refine_ls_weighting_details' was
created. The value of the new tag was set to 'w =
1/[\s^2^(Fo^2^)+(0.0436P)^2^+0.3468P] where P=(Fo^2^+2Fc^2^)/3'.

Automatic conversion script
Id: cif_fix_values 3143 2015-03-26 13:38:13Z robertas 
;
_cod_original_cell_volume 779.15(17)
_cod_original_sg_symbol_H-M P-1
_cod_database_code 2009024

loop_
_symmetry_equiv_pos_as_xyz
'x, y, z'
'-x, -y, -z'

loop_
_atom_site_label
_atom_site_fract_x
_atom_site_fract_y
_atom_site_fract_z
_atom_site_U_iso_or_equiv
_atom_site_adp_type
_atom_site_calc_flag
_atom_site_refinement_flags
_atom_site_occupancy
_atom_site_disorder_assembly
_atom_site_disorder_group
_atom_site_type_symbol
N1 .5617(2) .19430(16) .10009(15) .0494(4) Uani d . 1 . . N
N2 1.0285(2) .23764(15) -.05529(14) .0440(4) Uani d . 1 . . N
O1 .15643(19) -.15383(14) .42265(13) .0569(4) Uani d . 1 . . O
C1 -.0782(5) -.2880(4) .4895(3) .0853(9) Uani d . 1 . . C
C2 -.0088(4) -.1856(3) .3958(2) .0643(6) Uani d . 1 . . C
C3 .2494(3) -.06744(19) .34022(18) .0464(5) Uani d . 1 . . C
C4 .1900(3) -.0024(2) .2387(2) .0547(6) Uani d . 1 . . C
C5 .2945(3) .0834(2) .1613(2) .0543(5) Uani d . 1 . . C
C6 .4643(3) .10284(19) .18183(18) .0450(5) Uani d . 1 . . C
C7 .5232(3) .0374(2) .28462(19) .0482(5) Uani d . 1 . . C
C8 .4172(3) -.0459(2) .36380(19) .0488(5) Uani d . 1 . . C
C9 .7416(3) .1705(2) .06105(18) .0474(5) Uani d . 1 . . C
C10 .8404(2) .26968(19) -.01819(17) .0432(4) Uani d . 1 . . C
C11 .7361(3) .3921(2) -.0506(2) .0534(5) Uani d . 1 . . C
C12 .8271(3) .4846(2) -.1203(2) .0553(5) Uani d . 1 . . C
C13 1.0280(3) .45639(19) -.16249(17) .0458(5) Uani d . 1 . . C
C14 1.1355(3) .5467(2) -.2371(2) .0551(5) Uani d . 1 . . C
C15 1.3291(3) .5137(2) -.27881(19) .0573(6) Uani d . 1 . . C
C16 1.4202(3) .3880(2) -.2441(2) .0604(6) Uani d . 1 . . C
C17 1.3233(3) .2986(2) -.1698(2) .0527(5) Uani d . 1 . . C
C18 1.1224(2) .33057(18) -.12776(17) .0426(4) Uani d . 1 . . C
C19 1.4439(6) .6101(4) -.3588(3) .0835(9) Uani d . 1 . . C
H1A .021(4) -.366(3) .484(3) .101(11) Uiso d . 1 . . H
H1B -.108(4) -.259(3) .577(3) .112(11) Uiso d . 1 . . H
H1C -.183(5) -.315(3) .475(3) .133(12) Uiso d . 1 . . H
H2A -.109(4) -.097(3) .398(2) .084(8) Uiso d . 1 . . H
H2B .031(3) -.216(3) .305(3) .095(9) Uiso d . 1 . . H
H4 .081(3) -.019(2) .220(2) .067(6) Uiso d . 1 . . H
H5 .249(3) .131(2) .088(2) .064(6) Uiso d . 1 . . H
H7 .635(3) .057(2) .305(2) .071(7) Uiso d . 1 . . H
H8 .454(3) -.0922(19) .4375(18) .051(5) Uiso d . 1 . . H
H9 .818(3) .083(2) .0807(19) .060(6) Uiso d . 1 . . H
H11 .602(4) .402(2) -.017(2) .085(8) Uiso d . 1 . . H
H12 .759(3) .572(2) -.1419(19) .062(6) Uiso d . 1 . . H
H14 1.066(3) .637(2) -.2612(19) .063(6) Uiso d . 1 . . H
H16 1.552(4) .362(2) -.276(2) .083(8) Uiso d . 1 . . H
H17 1.386(3) .207(2) -.1437(19) .064(6) Uiso d . 1 . . H
H19A 1.531(4) .572(3) -.426(3) .116(11) Uiso d . 1 . . H
H19B 1.497(4) .649(3) -.308(3) .112(11) Uiso d . 1 . . H
H19C 1.363(6) .688(4) -.392(4) .175(19) Uiso d . 1 . . H

loop_
_atom_site_aniso_label
_atom_site_aniso_U_11
_atom_site_aniso_U_22
_atom_site_aniso_U_33
_atom_site_aniso_U_12
_atom_site_aniso_U_13
_atom_site_aniso_U_23
N1 .0396(9) .0546(10) .0541(10) -.0119(8) -.0107(7) .0026(8)
N2 .0367(8) .0497(10) .0453(9) -.0062(7) -.0104(7) -.0029(7)
O1 .0528(8) .0666(9) .0586(9) -.0266(7) -.0182(7) .0103(7)
C1 .085(2) .095(2) .086(2) -.051(2) -.0200(17) .0199(18)
C2 .0561(14) .0833(18) .0628(15) -.0348(13) -.0159(11) .0034(13)
C3 .0435(10) .0489(11) .0473(11) -.0138(9) -.0085(8) -.0014(9)
C4 .0419(11) .0736(15) .0557(12) -.0219(11) -.0184(10) .0068(11)
C5 .0455(11) .0689(14) .0522(12) -.0160(10) -.0184(9) .0112(11)
C6 .0392(10) .0472(11) .0480(11) -.0099(8) -.0093(8) .0005(9)
C7 .0402(10) .0532(12) .0565(12) -.0139(9) -.0175(9) -.0008(10)
C8 .0494(11) .0532(12) .0495(11) -.0151(9) -.0197(9) .0037(10)
C9 .0435(11) .0498(12) .0484(11) -.0079(9) -.0118(9) -.0001(9)
C10 .0384(10) .0479(11) .0442(10) -.0083(8) -.0119(8) -.0015(9)
C11 .0377(11) .0536(13) .0683(13) -.0071(10) -.0144(10) .0026(11)
C12 .0482(12) .0495(13) .0689(14) -.0041(10) -.0218(10) .0059(11)
C13 .0479(11) .0496(12) .0448(10) -.0132(9) -.0169(8) -.0020(9)
C14 .0665(14) .0503(13) .0540(12) -.0204(11) -.0189(10) .0015(10)
C15 .0629(14) .0655(15) .0494(12) -.0319(12) -.0072(10) -.0104(10)
C16 .0455(12) .0729(16) .0621(14) -.0203(12) -.0023(10) -.0129(12)
C17 .0404(11) .0585(13) .0568(12) -.0086(10) -.0070(9) -.0061(10)
C18 .0414(10) .0467(11) .0415(10) -.0110(9) -.0109(8) -.0045(8)
C19 .102(2) .087(2) .0672(18) -.059(2) .0006(17) -.0087(16)

loop_
_atom_type_symbol
_atom_type_description
_atom_type_scat_dispersion_real
_atom_type_scat_dispersion_imag
_atom_type_scat_source
C C 0.0033 0.0016 'International Tables Vol C Tables 4.2.6.8 and 6.1.1.4'
H H 0.0000 0.0000 'International Tables Vol C Tables 4.2.6.8 and 6.1.1.4'
O O 0.0106 0.0060 'International Tables Vol C Tables 4.2.6.8 and 6.1.1.4'
N N 0.0061 0.0033 'International Tables Vol C Tables 4.2.6.8 and 6.1.1.4'

loop_
_geom_angle_atom_site_label_1
_geom_angle_atom_site_label_2
_geom_angle_atom_site_label_3
_geom_angle
_geom_angle_publ_flag
C9 N1 C6 121.10(17) yes
C10 N2 C18 117.19(16) yes
C3 O1 C2 117.10(16) yes
O1 C2 C1 108.5(2) yes
O1 C3 C4 125.14(17) yes
O1 C3 C8 115.71(17) ?
C4 C3 C8 119.15(18) ?
C3 C4 C5 120.49(19) ?
C4 C5 C6 120.83(19) ?
C7 C6 C5 118.40(17) ?
C7 C6 N1 123.90(17) yes
C5 C6 N1 117.60(17) ?
C8 C7 C6 120.98(18) ?
C7 C8 C3 120.11(19) ?
N1 C9 C10 120.21(19) yes
N2 C10 C11 123.15(17) ?
N2 C10 C9 116.73(17) ?
C11 C10 C9 120.12(17) ?
C12 C11 C10 120.10(19) ?
C11 C12 C13 119.4(2) ?
C18 C13 C14 119.42(19) ?
C18 C13 C12 117.19(17) ?
C14 C13 C12 123.39(19) yes
C15 C14 C13 121.4(2) ?
C14 C15 C16 118.3(2) ?
C14 C15 C19 121.4(3) ?
C16 C15 C19 120.3(3) ?
C17 C16 C15 122.5(2) ?
C16 C17 C18 119.7(2) ?
N2 C18 C13 122.97(16) ?
N2 C18 C17 118.45(18) yes
C13 C18 C17 118.57(17) ?

loop_
_geom_bond_atom_site_label_1
_geom_bond_atom_site_label_2
_geom_bond_site_symmetry_2
_geom_bond_distance
_geom_bond_publ_flag
N1 C9 . 1.268(2) yes
N1 C6 . 1.415(2) yes
N2 C10 . 1.326(2) yes
N2 C18 . 1.371(2) yes
O1 C3 . 1.366(2) yes
O1 C2 . 1.431(2) yes
C1 C2 . 1.479(4) yes
C3 C4 . 1.376(3) ?
C3 C8 . 1.395(3) ?
C4 C5 . 1.380(3) ?
C5 C6 . 1.387(3) ?
C6 C7 . 1.387(3) ?
C7 C8 . 1.376(3) ?
C9 C10 . 1.466(3) yes
C10 C11 . 1.405(3) ?
C11 C12 . 1.345(3) ?
C12 C13 . 1.415(3) ?
C13 C18 . 1.411(3) ?
C13 C14 . 1.412(3) ?
C14 C15 . 1.367(3) ?
C15 C16 . 1.400(3) ?
C15 C19 . 1.509(3) ?
C16 C17 . 1.363(3) ?
C17 C18 . 1.416(3) ?

loop_
_cod_related_entry_id
_cod_related_entry_database
_cod_related_entry_code
1 ChemSpider 323501
